data_4326444
loop_
_publ_author_name
'Graeme Nawn'
'Kate M. Waldie'
'Simon R. Oakley'
'Brendan D. Peters'
'Derek Mandel'
'Brian O. Patrick'
'Robert McDonald'
'Robin G. Hicks'

_publ_section_title
;
 Redox-Active Bridging Ligands Based on Indigo Diimine ("Nindigo")
 Derivatives
;
_journal_name_full 'Inorganic Chemistry'
_journal_page_first 9826
_journal_page_last 9837
_journal_paper_doi 10.1021/ic200388y
_journal_volume 50
_journal_year 2011
_chemical_formula_moiety 'C45 H44 F6 N4 O2 Pd'
_chemical_formula_sum 'C45 H44 F6 N4 O2 Pd'
_chemical_formula_weight 893.24
_chemical_name_systematic
; 
 ? 
;
_space_group_IT_number 2
_symmetry_cell_setting triclinic
_symmetry_space_group_name_Hall '-P 1'
_symmetry_space_group_name_H-M 'P -1'
_atom_sites_solution_hydrogens geom
_atom_sites_solution_primary direct
_atom_sites_solution_secondary difmap
_audit_creation_method SHELXL-97
_cell_angle_alpha 66.8664(3)
_cell_angle_beta 78.7331(4)
_cell_angle_gamma 83.0717(4)
_cell_formula_units_Z 2
_cell_length_a 12.4188(4)
_cell_length_b 13.3663(4)
_cell_length_c 13.5280(4)
_cell_measurement_reflns_used 9373
_cell_measurement_temperature 173(2)
_cell_measurement_theta_max 26.10
_cell_measurement_theta_min 2.25
_cell_volume 2022.80(11)
_computing_cell_refinement 'Bruker SAINT'
_computing_data_collection 'Bruker APEX2'
_computing_data_reduction 'Bruker SAINT'
_computing_molecular_graphics 'Bruker SHELXTL'
_computing_publication_material 'Bruker SHELXTL'
_computing_structure_refinement 'SHELXL-97 (Sheldrick, 2008)'
_computing_structure_solution 'DIRDIF-2008 (Beurskens et al., 2008)'
_diffrn_ambient_temperature 173(2)
_diffrn_measured_fraction_theta_full 0.991
_diffrn_measured_fraction_theta_max 0.991
_diffrn_measurement_device_type 'Bruker APEX-II CCD'
_diffrn_measurement_method '\w scans'
_diffrn_radiation_monochromator graphite
_diffrn_radiation_source 'fine-focus sealed tube'
_diffrn_radiation_type MoK\a
_diffrn_radiation_wavelength 0.71073
_diffrn_reflns_av_R_equivalents 0.0184
_diffrn_reflns_av_sigmaI/netI 0.0265
_diffrn_reflns_limit_h_max 16
_diffrn_reflns_limit_h_min -16
_diffrn_reflns_limit_k_max 17
_diffrn_reflns_limit_k_min -17
_diffrn_reflns_limit_l_max 17
_diffrn_reflns_limit_l_min -17
_diffrn_reflns_number 17961
_diffrn_reflns_theta_full 27.49
_diffrn_reflns_theta_max 27.49
_diffrn_reflns_theta_min 1.66
_exptl_absorpt_coefficient_mu 0.530
_exptl_absorpt_correction_T_max 0.9519
_exptl_absorpt_correction_T_min 0.8011
_exptl_absorpt_correction_type integration
_exptl_absorpt_process_details 'SADABS (Sheldrick, 2008)'
_exptl_crystal_colour 'dark purple'
_exptl_crystal_density_diffrn 1.467
_exptl_crystal_description prism
_exptl_crystal_F_000 916
_exptl_crystal_size_max 0.44
_exptl_crystal_size_mid 0.16
_exptl_crystal_size_min 0.09
_refine_diff_density_max 0.589
_refine_diff_density_min -0.569
_refine_diff_density_rms 0.055
_refine_ls_extinction_method none
_refine_ls_goodness_of_fit_ref 1.037
_refine_ls_hydrogen_treatment constr
_refine_ls_matrix_type full
_refine_ls_number_parameters 551
_refine_ls_number_reflns 9208
_refine_ls_number_restraints 1
_refine_ls_restrained_S_all 1.037
_refine_ls_R_factor_all 0.0335
_refine_ls_R_factor_gt 0.0286
_refine_ls_shift/su_max 0.002
_refine_ls_shift/su_mean 0.000
_refine_ls_structure_factor_coef Fsqd
_refine_ls_weighting_details 'calc w=1/[\s^2^(Fo^2^)+(0.0306P)^2^+1.1480P] where P=(Fo^2^+2Fc^2^)/3'
_refine_ls_weighting_scheme calc
_refine_ls_wR_factor_gt 0.0683
_refine_ls_wR_factor_ref 0.0711
_reflns_number_gt 8260
_reflns_number_total 9208
_reflns_threshold_expression I>2\s(I)
_cod_data_source_file ic200388y_si_010.cif
_cod_data_source_block vic1101
_cod_database_code 4326444

loop_
_symmetry_equiv_pos_as_xyz
'x, y, z'
'-x, -y, -z'

loop_
_atom_site_label
_atom_site_type_symbol
_atom_site_fract_x
_atom_site_fract_y
_atom_site_fract_z
_atom_site_U_iso_or_equiv
_atom_site_adp_type
_atom_site_occupancy
_atom_site_symmetry_multiplicity
_atom_site_calc_flag
_atom_site_refinement_flags
_atom_site_disorder_assembly
_atom_site_disorder_group
Pd Pd 0.371941(11) -0.087698(11) 0.521489(10) 0.02302(5) Uani 1 1 d . . .
F1 F 0.32156(14) -0.46683(12) 0.70390(15) 0.0711(5) Uani 1 1 d . . .
F2 F 0.45457(15) -0.45086(12) 0.57572(12) 0.0649(4) Uani 1 1 d . . .
F3 F 0.48483(17) -0.49875(12) 0.73768(16) 0.0810(6) Uani 1 1 d . . .
F4 F 0.38625(15) -0.19142(16) 0.90733(11) 0.0791(6) Uani 1 1 d . . .
F5 F 0.50556(11) -0.07585(10) 0.81053(10) 0.0409(3) Uani 1 1 d . . .
F6 F 0.55438(17) -0.24369(13) 0.87207(15) 0.0824(6) Uani 1 1 d . . .
O1 O 0.39364(11) -0.24993(11) 0.56219(10) 0.0295(3) Uani 1 1 d . . .
O2 O 0.41693(11) -0.09675(11) 0.66049(10) 0.0282(3) Uani 1 1 d . . .
N11 N 0.32128(12) -0.06572(12) 0.38332(12) 0.0244(3) Uani 1 1 d . . .
N12 N 0.17456(13) 0.12835(12) 0.18418(12) 0.0253(3) Uani 1 1 d . . .
N21 N 0.33199(12) 0.07091(12) 0.47297(12) 0.0250(3) Uani 1 1 d . . .
N22 N 0.16704(13) 0.27009(13) 0.29120(13) 0.0279(3) Uani 1 1 d . . .
H22N H 0.1641 0.2423 0.2427 0.033 Uiso 1 1 calc R . .
C1 C 0.42286(19) -0.43391(17) 0.66656(18) 0.0383(5) Uani 1 1 d . . .
C2 C 0.42546(16) -0.31415(16) 0.64945(16) 0.0293(4) Uani 1 1 d . . .
C3 C 0.45515(17) -0.28953(17) 0.73063(16) 0.0339(4) Uani 1 1 d . . .
H3 H 0.4819 -0.3473 0.7897 0.041 Uiso 1 1 calc R . .
C4 C 0.44777(15) -0.18497(16) 0.73000(15) 0.0286(4) Uani 1 1 d . . .
C5 C 0.47352(19) -0.17358(18) 0.83114(17) 0.0384(5) Uani 1 1 d . . .
C11 C 0.27238(14) 0.03392(14) 0.33726(14) 0.0230(3) Uani 1 1 d . . .
C12 C 0.22632(14) 0.04104(15) 0.24220(14) 0.0236(4) Uani 1 1 d . . .
C13 C 0.25351(15) -0.06623(15) 0.23609(14) 0.0256(4) Uani 1 1 d . . .
C14 C 0.31192(15) -0.12756(15) 0.32279(14) 0.0255(4) Uani 1 1 d . . .
C15 C 0.35121(17) -0.23336(16) 0.33823(16) 0.0316(4) Uani 1 1 d . . .
H15 H 0.3913 -0.2742 0.3956 0.038 Uiso 1 1 calc R . .
C16 C 0.33008(19) -0.27763(18) 0.26722(18) 0.0382(5) Uani 1 1 d . . .
H16 H 0.3564 -0.3500 0.2764 0.046 Uiso 1 1 calc R . .
C17 C 0.27106(19) -0.21845(17) 0.18248(17) 0.0375(5) Uani 1 1 d . . .
H17 H 0.2573 -0.2512 0.1356 0.045 Uiso 1 1 calc R . .
C18 C 0.23257(17) -0.11286(16) 0.16629(16) 0.0316(4) Uani 1 1 d . . .
H18 H 0.1925 -0.0726 0.1086 0.038 Uiso 1 1 calc R . .
C21 C 0.27611(14) 0.10796(14) 0.38510(14) 0.0229(3) Uani 1 1 d . . .
C22 C 0.23198(15) 0.21704(15) 0.36537(14) 0.0245(4) Uani 1 1 d . . .
C23 C 0.26838(15) 0.24803(15) 0.44349(15) 0.0256(4) Uani 1 1 d . . .
C24 C 0.32730(14) 0.15490(15) 0.50872(14) 0.0248(4) Uani 1 1 d . . .
C25 C 0.37260(15) 0.15877(16) 0.59414(15) 0.0290(4) Uani 1 1 d . . .
H25 H 0.4108 0.0969 0.6392 0.035 Uiso 1 1 calc R . .
C26 C 0.35996(17) 0.25511(17) 0.61077(16) 0.0336(4) Uani 1 1 d . . .
H26 H 0.3903 0.2589 0.6684 0.040 Uiso 1 1 calc R . .
C27 C 0.30385(18) 0.34782(18) 0.54563(18) 0.0371(5) Uani 1 1 d . . .
H27 H 0.2978 0.4130 0.5591 0.045 Uiso 1 1 calc R . .
C28 C 0.25754(17) 0.34496(17) 0.46234(17) 0.0330(4) Uani 1 1 d . . .
H28 H 0.2190 0.4074 0.4185 0.040 Uiso 1 1 calc R . .
C31 C 0.12795(15) 0.13286(15) 0.09360(14) 0.0259(4) Uani 1 1 d . . .
C32 C 0.01329(16) 0.13044(16) 0.10738(16) 0.0314(4) Uani 1 1 d . . .
C33 C -0.03338(18) 0.14013(18) 0.01834(18) 0.0392(5) Uani 1 1 d . . .
H33 H -0.1108 0.1374 0.0262 0.047 Uiso 1 1 calc R . .
C34 C 0.03078(19) 0.15367(18) -0.08105(17) 0.0402(5) Uani 1 1 d . . .
H34 H -0.0025 0.1604 -0.1410 0.048 Uiso 1 1 calc R . .
C35 C 0.14322(18) 0.15744(17) -0.09348(16) 0.0352(4) Uani 1 1 d . . .
H35 H 0.1864 0.1673 -0.1626 0.042 Uiso 1 1 calc R . .
C36 C 0.19517(16) 0.14716(15) -0.00731(15) 0.0285(4) Uani 1 1 d . . .
C37 C -0.05843(17) 0.11647(19) 0.21624(18) 0.0394(5) Uani 1 1 d . . .
H37 H -0.0096 0.1214 0.2647 0.047 Uiso 1 1 calc R . .
C38 C -0.1070(4) 0.0061(3) 0.2711(3) 0.1137(17) Uani 1 1 d . . .
H38A H -0.1524 0.0007 0.3407 0.136 Uiso 1 1 calc R . .
H38B H -0.0476 -0.0506 0.2840 0.136 Uiso 1 1 calc R . .
H38C H -0.1524 -0.0035 0.2241 0.136 Uiso 1 1 calc R . .
C39 C -0.1468(3) 0.2053(3) 0.2077(3) 0.0814(11) Uani 1 1 d . . .
H39A H -0.1906 0.1925 0.2798 0.098 Uiso 1 1 calc R . .
H39B H -0.1946 0.2056 0.1578 0.098 Uiso 1 1 calc R . .
H39C H -0.1131 0.2758 0.1799 0.098 Uiso 1 1 calc R . .
C40 C 0.31925(17) 0.15511(18) -0.02512(16) 0.0363(5) Uani 1 1 d . . .
H40 H 0.3418 0.1321 0.0480 0.044 Uiso 1 1 calc R . .
C41 C 0.3819(2) 0.0803(2) -0.08031(19) 0.0468(6) Uani 1 1 d . . .
H41A H 0.4611 0.0885 -0.0898 0.056 Uiso 1 1 calc R . .
H41B H 0.3600 0.0999 -0.1516 0.056 Uiso 1 1 calc R . .
H41C H 0.3648 0.0045 -0.0348 0.056 Uiso 1 1 calc R . .
C42 C 0.3510(2) 0.2721(2) -0.0901(2) 0.0509(6) Uani 1 1 d . . .
H42A H 0.3103 0.3191 -0.0539 0.061 Uiso 1 1 calc R . .
H42B H 0.3331 0.2957 -0.1636 0.061 Uiso 1 1 calc R . .
H42C H 0.4301 0.2768 -0.0948 0.061 Uiso 1 1 calc R . .
C51 C 0.10190(17) 0.36774(16) 0.28317(16) 0.0312(4) Uani 1 1 d . A .
C52 C 0.01913(18) 0.36944(18) 0.36964(18) 0.0373(5) Uani 1 1 d . . .
C53 C -0.0454(2) 0.4656(2) 0.3535(2) 0.0546(7) Uani 1 1 d . . .
H53 H -0.1015 0.4698 0.4109 0.066 Uiso 1 1 calc R . .
C54 C -0.0305(3) 0.5542(2) 0.2578(3) 0.0669(8) Uani 1 1 d . . .
H54 H -0.0761 0.6185 0.2492 0.080 Uiso 1 1 calc R . .
C55 C 0.0506(3) 0.5505(2) 0.1740(2) 0.0612(8) Uani 1 1 d . A .
H55 H 0.0603 0.6125 0.1078 0.073 Uiso 1 1 calc R . .
C56 C 0.1189(2) 0.45735(18) 0.18430(18) 0.0423(5) Uani 1 1 d D . .
C57 C -0.00534(19) 0.2702(2) 0.47508(19) 0.0429(5) Uani 1 1 d . . .
H57 H 0.0645 0.2245 0.4860 0.052 Uiso 1 1 calc R . .
C58 C -0.0884(3) 0.2023(3) 0.4652(3) 0.0756(10) Uani 1 1 d . . .
H58A H -0.1032 0.1390 0.5335 0.091 Uiso 1 1 calc R . .
H58B H -0.0592 0.1775 0.4055 0.091 Uiso 1 1 calc R . .
H58C H -0.1568 0.2462 0.4502 0.091 Uiso 1 1 calc R . .
C59 C -0.0431(3) 0.2987(3) 0.5752(2) 0.0682(8) Uani 1 1 d . . .
H59A H -0.0574 0.2317 0.6399 0.082 Uiso 1 1 calc R . .
H59B H -0.1106 0.3453 0.5663 0.082 Uiso 1 1 calc R . .
H59C H 0.0143 0.3374 0.5840 0.082 Uiso 1 1 calc R . .
C60A C 0.2030(13) 0.4495(18) 0.0887(14) 0.047(3) Uani 0.60 1 d PD A 1
H60A H 0.2417 0.3759 0.1124 0.056 Uiso 0.60 1 calc PR A 1
C61A C 0.2892(6) 0.5380(6) 0.0562(6) 0.090(2) Uani 0.60 1 d P A 1
H61A H 0.3209 0.5291 0.1203 0.108 Uiso 0.60 1 calc PR A 1
H61B H 0.2529 0.6107 0.0287 0.108 Uiso 0.60 1 calc PR A 1
H61C H 0.3477 0.5297 -0.0006 0.108 Uiso 0.60 1 calc PR A 1
C62A C 0.1492(6) 0.4655(6) -0.0088(4) 0.0797(18) Uani 0.60 1 d P A 1
H62A H 0.0928 0.4121 0.0133 0.096 Uiso 0.60 1 calc PR A 1
H62B H 0.2050 0.4555 -0.0667 0.096 Uiso 0.60 1 calc PR A 1
H62C H 0.1151 0.5392 -0.0356 0.096 Uiso 0.60 1 calc PR A 1
C60B C 0.2174(19) 0.462(3) 0.096(2) 0.050(5) Uani 0.40 1 d PD A 2
H60B H 0.2303 0.3860 0.0983 0.060 Uiso 0.40 1 calc PR A 2
C61B C 0.3202(7) 0.4871(7) 0.1205(8) 0.069(2) Uani 0.40 1 d P A 2
H61D H 0.3810 0.4870 0.0622 0.083 Uiso 0.40 1 calc PR A 2
H61E H 0.3363 0.4319 0.1900 0.083 Uiso 0.40 1 calc PR A 2
H61F H 0.3112 0.5591 0.1252 0.083 Uiso 0.40 1 calc PR A 2
C62B C 0.1994(11) 0.5312(9) -0.0173(7) 0.100(4) Uani 0.40 1 d P A 2
H62D H 0.2669 0.5296 -0.0684 0.120 Uiso 0.40 1 calc PR A 2
H62E H 0.1798 0.6063 -0.0231 0.120 Uiso 0.40 1 calc PR A 2
H62F H 0.1396 0.5028 -0.0351 0.120 Uiso 0.40 1 calc PR A 2

loop_
_atom_site_aniso_label
_atom_site_aniso_U_11
_atom_site_aniso_U_22
_atom_site_aniso_U_33
_atom_site_aniso_U_23
_atom_site_aniso_U_13
_atom_site_aniso_U_12
Pd 0.02608(8) 0.02430(8) 0.01941(7) -0.00861(5) -0.00615(5) 0.00120(5)
F1 0.0648(10) 0.0429(9) 0.0960(13) -0.0219(9) 0.0099(9) -0.0195(8)
F2 0.1060(13) 0.0380(8) 0.0539(9) -0.0270(7) 0.0026(9) -0.0073(8)
F3 0.1272(16) 0.0330(8) 0.0987(14) -0.0240(8) -0.0746(12) 0.0252(9)
F4 0.0970(13) 0.1198(15) 0.0314(7) -0.0360(9) 0.0167(8) -0.0649(12)
F5 0.0497(7) 0.0437(7) 0.0360(7) -0.0188(6) -0.0119(6) -0.0063(6)
F6 0.1321(16) 0.0563(10) 0.0876(12) -0.0364(9) -0.0889(12) 0.0365(10)
O1 0.0360(7) 0.0273(7) 0.0252(6) -0.0094(6) -0.0080(5) 0.0016(6)
O2 0.0326(7) 0.0295(7) 0.0230(6) -0.0091(5) -0.0087(5) 0.0000(5)
N11 0.0289(8) 0.0247(8) 0.0211(7) -0.0099(6) -0.0063(6) 0.0014(6)
N12 0.0297(8) 0.0269(8) 0.0209(7) -0.0099(6) -0.0067(6) -0.0001(6)
N21 0.0289(8) 0.0269(8) 0.0213(7) -0.0106(6) -0.0078(6) 0.0017(6)
N22 0.0339(9) 0.0268(8) 0.0263(8) -0.0130(7) -0.0095(7) 0.0039(7)
C1 0.0490(13) 0.0295(11) 0.0351(11) -0.0099(9) -0.0110(9) 0.0015(9)
C2 0.0294(10) 0.0273(10) 0.0291(9) -0.0095(8) -0.0052(8) 0.0024(7)
C3 0.0416(11) 0.0309(10) 0.0275(10) -0.0077(8) -0.0122(8) 0.0033(9)
C4 0.0285(9) 0.0337(10) 0.0230(9) -0.0091(8) -0.0069(7) -0.0008(8)
C5 0.0507(13) 0.0368(12) 0.0298(10) -0.0103(9) -0.0159(9) -0.0024(10)
C11 0.0243(9) 0.0244(9) 0.0193(8) -0.0075(7) -0.0037(7) -0.0008(7)
C12 0.0254(9) 0.0265(9) 0.0194(8) -0.0093(7) -0.0027(7) -0.0025(7)
C13 0.0292(9) 0.0256(9) 0.0220(8) -0.0096(7) -0.0034(7) -0.0012(7)
C14 0.0272(9) 0.0282(9) 0.0230(8) -0.0127(7) -0.0031(7) -0.0006(7)
C15 0.0364(11) 0.0308(10) 0.0290(10) -0.0134(8) -0.0092(8) 0.0063(8)
C16 0.0493(13) 0.0311(11) 0.0385(11) -0.0196(9) -0.0095(10) 0.0078(9)
C17 0.0526(13) 0.0360(11) 0.0333(11) -0.0215(9) -0.0117(9) -0.0004(9)
C18 0.0399(11) 0.0323(10) 0.0253(9) -0.0122(8) -0.0091(8) -0.0012(8)
C21 0.0245(9) 0.0252(9) 0.0191(8) -0.0082(7) -0.0041(7) -0.0008(7)
C22 0.0265(9) 0.0249(9) 0.0223(8) -0.0095(7) -0.0027(7) -0.0021(7)
C23 0.0256(9) 0.0272(9) 0.0258(9) -0.0117(8) -0.0042(7) -0.0017(7)
C24 0.0238(9) 0.0280(9) 0.0237(9) -0.0117(7) -0.0009(7) -0.0034(7)
C25 0.0298(10) 0.0349(10) 0.0242(9) -0.0125(8) -0.0055(7) -0.0024(8)
C26 0.0353(11) 0.0429(12) 0.0304(10) -0.0204(9) -0.0064(8) -0.0057(9)
C27 0.0422(12) 0.0344(11) 0.0445(12) -0.0241(10) -0.0085(9) -0.0033(9)
C28 0.0362(11) 0.0295(10) 0.0371(11) -0.0155(9) -0.0093(8) 0.0001(8)
C31 0.0339(10) 0.0224(9) 0.0231(9) -0.0086(7) -0.0105(7) 0.0016(7)
C32 0.0331(10) 0.0318(10) 0.0303(10) -0.0119(8) -0.0101(8) 0.0029(8)
C33 0.0359(11) 0.0461(13) 0.0389(11) -0.0161(10) -0.0164(9) 0.0022(9)
C34 0.0507(13) 0.0432(12) 0.0311(11) -0.0128(9) -0.0217(10) 0.0012(10)
C35 0.0462(12) 0.0373(11) 0.0225(9) -0.0098(8) -0.0096(8) -0.0025(9)
C36 0.0360(10) 0.0271(10) 0.0226(9) -0.0084(7) -0.0077(8) -0.0014(8)
C37 0.0325(11) 0.0540(14) 0.0348(11) -0.0207(10) -0.0066(9) 0.0027(10)
C38 0.178(4) 0.069(2) 0.065(2) -0.0254(18) 0.061(3) -0.032(3)
C39 0.067(2) 0.099(3) 0.0640(19) -0.0300(18) -0.0033(16) 0.0351(19)
C40 0.0378(11) 0.0491(13) 0.0217(9) -0.0121(9) -0.0047(8) -0.0064(9)
C41 0.0443(13) 0.0530(15) 0.0349(12) -0.0117(11) -0.0031(10) 0.0053(11)
C42 0.0560(15) 0.0571(15) 0.0429(13) -0.0230(12) 0.0037(11) -0.0198(12)
C51 0.0369(11) 0.0276(10) 0.0342(10) -0.0143(8) -0.0162(8) 0.0060(8)
C52 0.0365(11) 0.0399(12) 0.0418(12) -0.0219(10) -0.0119(9) 0.0059(9)
C53 0.0534(15) 0.0585(16) 0.0593(16) -0.0343(14) -0.0153(12) 0.0225(12)
C54 0.086(2) 0.0524(17) 0.0685(19) -0.0322(15) -0.0337(16) 0.0399(15)
C55 0.095(2) 0.0365(13) 0.0483(15) -0.0123(12) -0.0278(15) 0.0246(14)
C56 0.0592(14) 0.0337(12) 0.0350(11) -0.0130(9) -0.0177(10) 0.0103(10)
C57 0.0361(12) 0.0492(14) 0.0442(13) -0.0214(11) 0.0011(10) -0.0045(10)
C58 0.081(2) 0.099(3) 0.0620(18) -0.0475(18) 0.0151(16) -0.0445(19)
C59 0.089(2) 0.077(2) 0.0459(15) -0.0307(15) -0.0011(15) -0.0211(17)
C60A 0.064(4) 0.036(7) 0.030(4) -0.004(3) 0.000(4) 0.000(3)
C61A 0.102(5) 0.081(5) 0.070(4) -0.018(3) 0.007(4) -0.019(4)
C62A 0.112(5) 0.084(5) 0.041(3) -0.025(3) -0.017(3) 0.019(4)
C60B 0.090(11) 0.025(6) 0.038(6) -0.012(4) -0.019(6) 0.002(6)
C61B 0.066(5) 0.060(5) 0.075(6) -0.027(4) 0.006(4) 0.002(4)
C62B 0.137(10) 0.091(8) 0.044(5) -0.003(5) -0.014(6) 0.020(7)

loop_
_atom_type_symbol
_atom_type_description
_atom_type_scat_dispersion_real
_atom_type_scat_dispersion_imag
_atom_type_scat_source
C C 0.0033 0.0016 'International Tables Vol C Tables 4.2.6.8 and 6.1.1.4'
H H 0.0000 0.0000 'International Tables Vol C Tables 4.2.6.8 and 6.1.1.4'
N N 0.0061 0.0033 'International Tables Vol C Tables 4.2.6.8 and 6.1.1.4'
O O 0.0106 0.0060 'International Tables Vol C Tables 4.2.6.8 and 6.1.1.4'
F F 0.0171 0.0103 'International Tables Vol C Tables 4.2.6.8 and 6.1.1.4'
Pd Pd -0.9988 1.0072 'International Tables Vol C Tables 4.2.6.8 and 6.1.1.4'

loop_
_geom_angle_atom_site_label_1
_geom_angle_atom_site_label_2
_geom_angle_atom_site_label_3
_geom_angle
N21 Pd N11 81.09(6)
N21 Pd O1 171.88(6)
N11 Pd O1 92.45(6)
N21 Pd O2 93.92(6)
N11 Pd O2 174.86(6)
O1 Pd O2 92.41(5)
C2 O1 Pd 123.44(12)
C4 O2 Pd 122.57(12)
C11 N11 C14 108.24(14)
C11 N11 Pd 113.27(11)
C14 N11 Pd 138.16(13)
C12 N12 C31 121.80(15)
C24 N21 C21 107.02(15)
C24 N21 Pd 139.54(12)
C21 N21 Pd 112.52(11)
C22 N22 C51 126.09(16)
F2 C1 F1 106.58(19)
F2 C1 F3 107.6(2)
F1 C1 F3 107.0(2)
F2 C1 C2 112.50(17)
F1 C1 C2 109.97(18)
F3 C1 C2 112.90(18)
O1 C2 C3 128.54(18)
O1 C2 C1 112.95(17)
C3 C2 C1 118.41(18)
C2 C3 C4 123.37(18)
O2 C4 C3 129.57(18)
O2 C4 C5 113.72(17)
C3 C4 C5 116.59(17)
F4 C5 F5 107.40(19)
F4 C5 F6 108.2(2)
F5 C5 F6 106.21(18)
F4 C5 C4 110.56(18)
F5 C5 C4 112.63(17)
F6 C5 C4 111.59(18)
N11 C11 C21 116.41(15)
N11 C11 C12 110.64(15)
C21 C11 C12 132.94(16)
N12 C12 C13 133.29(16)
N12 C12 C11 122.59(16)
C13 C12 C11 104.11(15)
C18 C13 C14 120.09(17)
C18 C13 C12 133.21(17)
C14 C13 C12 106.70(15)
C15 C14 N11 128.81(17)
C15 C14 C13 120.89(17)
N11 C14 C13 110.30(16)
C14 C15 C16 117.92(18)
C15 C16 C17 121.64(19)
C18 C17 C16 120.62(18)
C17 C18 C13 118.82(18)
N21 C21 C11 115.46(16)
N21 C21 C22 110.51(15)
C11 C21 C22 134.01(16)
N22 C22 C21 123.49(16)
N22 C22 C23 130.93(17)
C21 C22 C23 105.51(15)
C28 C23 C24 120.48(17)
C28 C23 C22 133.31(18)
C24 C23 C22 106.20(15)
N21 C24 C25 129.20(17)
N21 C24 C23 110.68(15)
C25 C24 C23 120.11(17)
C26 C25 C24 117.90(18)
C25 C26 C27 122.36(18)
C28 C27 C26 120.50(19)
C27 C28 C23 118.64(19)
C32 C31 C36 121.90(17)
C32 C31 N12 117.45(16)
C36 C31 N12 120.49(16)
C33 C32 C31 117.98(18)
C33 C32 C37 120.61(18)
C31 C32 C37 121.40(17)
C34 C33 C32 121.1(2)
C35 C34 C33 120.05(19)
C34 C35 C36 121.67(19)
C35 C36 C31 117.24(18)
C35 C36 C40 120.10(17)
C31 C36 C40 122.63(16)
C39 C37 C38 110.7(3)
C39 C37 C32 112.8(2)
C38 C37 C32 112.2(2)
C42 C40 C36 110.59(19)
C42 C40 C41 110.31(18)
C36 C40 C41 112.73(18)
C56 C51 C52 122.18(19)
C56 C51 N22 117.55(18)
C52 C51 N22 120.12(18)
C53 C52 C51 116.9(2)
C53 C52 C57 120.1(2)
C51 C52 C57 122.86(19)
C54 C53 C52 122.0(2)
C53 C54 C55 120.1(2)
C54 C55 C56 121.2(2)
C55 C56 C51 117.6(2)
C55 C56 C60B 119.4(14)
C51 C56 C60B 122.4(15)
C55 C56 C60A 121.5(9)
C51 C56 C60A 120.8(9)
C58 C57 C59 110.4(2)
C58 C57 C52 110.5(2)
C59 C57 C52 113.6(2)
C62A C60A C56 111.8(12)
C62A C60A C61A 110.1(12)
C56 C60A C61A 108.4(11)
C61B C60B C62B 111.9(17)
C61B C60B C56 113.2(17)
C62B C60B C56 115(2)

loop_
_geom_bond_atom_site_label_1
_geom_bond_atom_site_label_2
_geom_bond_distance
Pd N21 1.9878(15)
Pd N11 1.9899(14)
Pd O1 2.0142(13)
Pd O2 2.0195(12)
F1 C1 1.320(3)
F2 C1 1.313(3)
F3 C1 1.320(3)
F4 C5 1.314(3)
F5 C5 1.318(2)
F6 C5 1.333(3)
O1 C2 1.261(2)
O2 C4 1.258(2)
N11 C11 1.353(2)
N11 C14 1.400(2)
N12 C12 1.299(2)
N12 C31 1.432(2)
N21 C24 1.377(2)
N21 C21 1.385(2)
N22 C22 1.334(2)
N22 C51 1.428(2)
C1 C2 1.528(3)
C2 C3 1.386(3)
C3 C4 1.386(3)
C4 C5 1.531(3)
C11 C21 1.388(2)
C11 C12 1.472(2)
C12 C13 1.464(2)
C13 C18 1.395(2)
C13 C14 1.417(3)
C14 C15 1.387(3)
C15 C16 1.387(3)
C16 C17 1.398(3)
C17 C18 1.380(3)
C21 C22 1.434(2)
C22 C23 1.438(2)
C23 C28 1.402(3)
C23 C24 1.426(3)
C24 C25 1.401(2)
C25 C26 1.378(3)
C26 C27 1.404(3)
C27 C28 1.376(3)
C31 C32 1.402(3)
C31 C36 1.409(3)
C32 C33 1.391(3)
C32 C37 1.519(3)
C33 C34 1.378(3)
C34 C35 1.378(3)
C35 C36 1.393(3)
C36 C40 1.522(3)
C37 C39 1.502(3)
C37 C38 1.506(4)
C40 C42 1.518(3)
C40 C41 1.528(3)
C51 C56 1.400(3)
C51 C52 1.404(3)
C52 C53 1.394(3)
C52 C57 1.525(3)
C53 C54 1.367(4)
C54 C55 1.374(4)
C55 C56 1.394(3)
C56 C60B 1.519(8)
C56 C60A 1.525(6)
C57 C58 1.511(3)
C57 C59 1.521(3)
C60A C62A 1.52(2)
C60A C61A 1.565(19)
C60B C61B 1.48(3)
C60B C62B 1.50(4)

loop_
_geom_hbond_atom_site_label_D
_geom_hbond_atom_site_label_H
_geom_hbond_atom_site_label_A
_geom_hbond_distance_DH
_geom_hbond_distance_HA
_geom_hbond_distance_DA
_geom_hbond_angle_DHA
N22 H22N N12 0.88 1.95 2.785(2) 156.6

loop_
_geom_torsion_atom_site_label_1
_geom_torsion_atom_site_label_2
_geom_torsion_atom_site_label_3
_geom_torsion_atom_site_label_4
_geom_torsion
N21 Pd O1 C2 -141.4(4)
N11 Pd O1 C2 -178.60(15)
O2 Pd O1 C2 -0.27(15)
N21 Pd O2 C4 177.22(15)
N11 Pd O2 C4 163.3(6)
O1 Pd O2 C4 2.31(15)
N21 Pd N11 C11 -9.21(12)
O1 Pd N11 C11 165.83(12)
O2 Pd N11 C11 4.8(7)
N21 Pd N11 C14 178.45(19)
O1 Pd N11 C14 -6.50(19)
O2 Pd N11 C14 -167.5(5)
N11 Pd N21 C24 176.8(2)
O1 Pd N21 C24 139.2(3)
O2 Pd N21 C24 -1.95(19)
N11 Pd N21 C21 9.85(12)
O1 Pd N21 C21 -27.8(5)
O2 Pd N21 C21 -168.91(12)
Pd O1 C2 C3 -2.6(3)
Pd O1 C2 C1 173.53(12)
F2 C1 C2 O1 39.1(3)
F1 C1 C2 O1 -79.6(2)
F3 C1 C2 O1 161.04(19)
F2 C1 C2 C3 -144.4(2)
F1 C1 C2 C3 97.0(2)
F3 C1 C2 C3 -22.4(3)
O1 C2 C3 C4 3.9(3)
C1 C2 C3 C4 -172.03(19)
Pd O2 C4 C3 -1.9(3)
Pd O2 C4 C5 -177.66(12)
C2 C3 C4 O2 -1.3(3)
C2 C3 C4 C5 174.36(19)
O2 C4 C5 F4 92.3(2)
C3 C4 C5 F4 -84.0(2)
O2 C4 C5 F5 -27.8(3)
C3 C4 C5 F5 155.82(19)
O2 C4 C5 F6 -147.20(19)
C3 C4 C5 F6 36.5(3)
C14 N11 C11 C21 -178.39(15)
Pd N11 C11 C21 7.0(2)
C14 N11 C11 C12 0.7(2)
Pd N11 C11 C12 -173.93(11)
C31 N12 C12 C13 1.3(3)
C31 N12 C12 C11 -178.43(16)
N11 C11 C12 N12 179.63(16)
C21 C11 C12 N12 -1.5(3)
N11 C11 C12 C13 -0.15(19)
C21 C11 C12 C13 178.73(19)
N12 C12 C13 C18 -0.7(4)
C11 C12 C13 C18 179.1(2)
N12 C12 C13 C14 179.82(19)
C11 C12 C13 C14 -0.44(19)
C11 N11 C14 C15 178.79(19)
Pd N11 C14 C15 -8.6(3)
C11 N11 C14 C13 -1.0(2)
Pd N11 C14 C13 171.59(14)
C18 C13 C14 C15 1.5(3)
C12 C13 C14 C15 -178.92(17)
C18 C13 C14 N11 -178.72(16)
C12 C13 C14 N11 0.9(2)
N11 C14 C15 C16 179.28(19)
C13 C14 C15 C16 -1.0(3)
C14 C15 C16 C17 -0.1(3)
C15 C16 C17 C18 0.6(3)
C16 C17 C18 C13 -0.1(3)
C14 C13 C18 C17 -0.9(3)
C12 C13 C18 C17 179.6(2)
C24 N21 C21 C11 179.73(15)
Pd N21 C21 C11 -9.09(19)
C24 N21 C21 C22 -1.52(19)
Pd N21 C21 C22 169.67(11)
N11 C11 C21 N21 1.4(2)
C12 C11 C21 N21 -177.41(17)
N11 C11 C21 C22 -176.95(18)
C12 C11 C21 C22 4.2(3)
C51 N22 C22 C21 165.60(18)
C51 N22 C22 C23 -10.9(3)
N21 C21 C22 N22 -174.55(16)
C11 C21 C22 N22 3.9(3)
N21 C21 C22 C23 2.7(2)
C11 C21 C22 C23 -178.87(19)
N22 C22 C23 C28 -6.7(4)
C21 C22 C23 C28 176.3(2)
N22 C22 C23 C24 174.22(18)
C21 C22 C23 C24 -2.74(19)
C21 N21 C24 C25 -178.97(18)
Pd N21 C24 C25 13.6(3)
C21 N21 C24 C23 -0.3(2)
Pd N21 C24 C23 -167.70(14)
C28 C23 C24 N21 -177.22(17)
C22 C23 C24 N21 2.0(2)
C28 C23 C24 C25 1.6(3)
C22 C23 C24 C25 -179.24(16)
N21 C24 C25 C26 177.33(18)
C23 C24 C25 C26 -1.2(3)
C24 C25 C26 C27 0.0(3)
C25 C26 C27 C28 0.9(3)
C26 C27 C28 C23 -0.5(3)
C24 C23 C28 C27 -0.7(3)
C22 C23 C28 C27 -179.6(2)
C12 N12 C31 C32 106.1(2)
C12 N12 C31 C36 -78.4(2)
C36 C31 C32 C33 1.5(3)
N12 C31 C32 C33 176.93(17)
C36 C31 C32 C37 -179.18(18)
N12 C31 C32 C37 -3.7(3)
C31 C32 C33 C34 -1.1(3)
C37 C32 C33 C34 179.5(2)
C32 C33 C34 C35 0.2(3)
C33 C34 C35 C36 0.4(3)
C34 C35 C36 C31 -0.1(3)
C34 C35 C36 C40 -178.2(2)
C32 C31 C36 C35 -0.9(3)
N12 C31 C36 C35 -176.17(17)
C32 C31 C36 C40 177.17(19)
N12 C31 C36 C40 1.9(3)
C33 C32 C37 C39 -55.3(3)
C31 C32 C37 C39 125.4(3)
C33 C32 C37 C38 70.5(3)
C31 C32 C37 C38 -108.8(3)
C35 C36 C40 C42 73.0(2)
C31 C36 C40 C42 -105.0(2)
C35 C36 C40 C41 -51.0(3)
C31 C36 C40 C41 131.0(2)
C22 N22 C51 C56 123.5(2)
C22 N22 C51 C52 -60.8(3)
C56 C51 C52 C53 -0.9(3)
N22 C51 C52 C53 -176.3(2)
C56 C51 C52 C57 175.9(2)
N22 C51 C52 C57 0.5(3)
C51 C52 C53 C54 0.8(4)
C57 C52 C53 C54 -176.0(3)
C52 C53 C54 C55 -0.4(5)
C53 C54 C55 C56 0.0(5)
C54 C55 C56 C51 0.0(4)
C54 C55 C56 C60B -171.2(14)
C54 C55 C56 C60A 175.2(9)
C52 C51 C56 C55 0.5(3)
N22 C51 C56 C55 176.0(2)
C52 C51 C56 C60B 171.4(14)
N22 C51 C56 C60B -13.0(14)
C52 C51 C56 C60A -174.8(9)
N22 C51 C56 C60A 0.8(10)
C53 C52 C57 C58 87.9(3)
C51 C52 C57 C58 -88.7(3)
C53 C52 C57 C59 -36.8(3)
C51 C52 C57 C59 146.5(2)
C55 C56 C60A C62A -58.2(15)
C51 C56 C60A C62A 116.9(12)
C55 C56 C60A C61A 63.4(16)
C51 C56 C60A C61A -121.5(11)
C55 C56 C60B C61B 93(2)
C51 C56 C60B C61B -77(2)
C55 C56 C60B C62B -37(2)
C51 C56 C60B C62B 152.3(14)
